data_7119942
loop_
_publ_author_name
'Hao, Jian'
'Wei, Yongge'
'Xu, Qinghong'
'Yuan, Shanshan'
'Zhu, Li'

_publ_section_title
;
 Synthesis of novel bis(Triol)-functionalized Anderson clusters serving as
 potential synthons for forming organic-inorganic hybrid chains on purpose
;
_journal_name_full 'Chem. Commun.'
_journal_paper_doi 10.1039/C7CC01971H
_journal_year 2017
_chemical_formula_moiety '2(C5 H11 Cr0.5 Mo3 O14), 3(C16 H36 N), 4(H O0.5)'
_chemical_formula_sum 'C58 H134 Cr Mo6 N3 O30'
_chemical_formula_weight 1981.32
_chemical_name_systematic
;
 ? 
;
_space_group_crystal_system orthorhombic
_space_group_IT_number 62
_space_group_name_Hall '-P 2ac 2n'
_space_group_name_H-M_alt 'P n m a'
_symmetry_space_group_name_Hall '-P 2ac 2n'
_symmetry_space_group_name_H-M 'P n m a'
_atom_sites_solution_hydrogens geom
_atom_sites_solution_primary direct
_atom_sites_solution_secondary difmap
_audit_creation_date 2017-02-28
_audit_creation_method
;
  Olex2 1.1
  (compiled 2011.02.15 svn.r1672, GUI svn.r3494)
;
_audit_update_record
;
2017-03-01 deposited with the CCDC.
2017-04-11 downloaded from the CCDC.
;
_cell_angle_alpha 90.00
_cell_angle_beta 90.00
_cell_angle_gamma 90.00
_cell_formula_units_Z 4
_cell_length_a 27.1536(16)
_cell_length_b 24.9590(9)
_cell_length_c 13.8885(8)
_cell_measurement_reflns_used 5172
_cell_measurement_temperature 105.9
_cell_measurement_theta_max 29.1572
_cell_measurement_theta_min 3.1036
_cell_volume 9412.6(8)
_computing_cell_refinement
;
CrysAlisPro, Agilent Technologies,
Version 1.171.35.11 (release 16-05-2011 CrysAlis171 .NET)
(compiled May 16 2011,17:55:39)
;
_computing_data_collection
;
CrysAlisPro, Agilent Technologies,
Version 1.171.35.11 (release 16-05-2011 CrysAlis171 .NET)
(compiled May 16 2011,17:55:39)
;
_computing_data_reduction
;
CrysAlisPro, Agilent Technologies,
Version 1.171.35.11 (release 16-05-2011 CrysAlis171 .NET)
(compiled May 16 2011,17:55:39)
;
_computing_molecular_graphics
;
O. V. Dolomanov, L. J. Bourhis, R. J. Gildea, J. A. K. Howard and H. Puschmann,
OLEX2: a complete structure solution, refinement and analysis program.
J. Appl. Cryst. (2009). 42, 339-341.
;
_computing_publication_material
;
O. V. Dolomanov, L. J. Bourhis, R. J. Gildea, J. A. K. Howard and H. Puschmann,
OLEX2: a complete structure solution, refinement and analysis program.
J. Appl. Cryst. (2009). 42, 339-341.
;
_computing_structure_refinement 'SHELXL-97 (Sheldrick, 1997)'
_computing_structure_solution 'A short history of SHELX (Sheldrick, 2007)/Bruker'
_diffrn_ambient_temperature 105.9
_diffrn_detector_area_resol_mean 16.0971
_diffrn_measured_fraction_theta_full 0.997
_diffrn_measured_fraction_theta_max 0.997
_diffrn_measurement_details
;
#__ type_ start__ end____ width___ exp.time_
  1 omega  -72.00   -4.00   1.0000   15.0000
omega____ theta____ kappa____ phi______ frames
    -      -16.0609  -55.0000   -7.0000 68

#__ type_ start__ end____ width___ exp.time_
  2 omega  -16.00   52.00   1.0000   15.0000
omega____ theta____ kappa____ phi______ frames
    -      -16.0609   77.0000  -90.0000 68

#__ type_ start__ end____ width___ exp.time_
  3 omega   16.00   72.00   1.0000   15.0000
omega____ theta____ kappa____ phi______ frames
    -       21.1390 -132.0000  172.0000 56
;
_diffrn_measurement_device_type 'Xcalibur, Eos, Gemini'
_diffrn_measurement_method '\w scans'
_diffrn_orient_matrix_UB_11 -0.0148355000
_diffrn_orient_matrix_UB_12 0.0099071000
_diffrn_orient_matrix_UB_13 0.0232767000
_diffrn_orient_matrix_UB_21 0.0303757000
_diffrn_orient_matrix_UB_22 -0.0188541000
_diffrn_orient_matrix_UB_23 0.0118564000
_diffrn_orient_matrix_UB_31 0.0382539000
_diffrn_orient_matrix_UB_32 0.0188269000
_diffrn_orient_matrix_UB_33 -0.0003619000
_diffrn_radiation_monochromator graphite
_diffrn_radiation_type 'Mo K\a'
_diffrn_radiation_wavelength 0.7107
_diffrn_reflns_av_R_equivalents 0.0667
_diffrn_reflns_av_unetI/netI 0.0843
_diffrn_reflns_limit_h_max 22
_diffrn_reflns_limit_h_min -32
_diffrn_reflns_limit_k_max 29
_diffrn_reflns_limit_k_min -27
_diffrn_reflns_limit_l_max 15
_diffrn_reflns_limit_l_min -16
_diffrn_reflns_number 27952
_diffrn_reflns_theta_full 25.00
_diffrn_reflns_theta_max 25.00
_diffrn_reflns_theta_min 3.11
_diffrn_source 'Enhance (Mo) X-ray Source'
_exptl_absorpt_coefficient_mu 0.950
_exptl_absorpt_correction_T_max 1.00000
_exptl_absorpt_correction_T_min 0.76695
_exptl_absorpt_correction_type multi-scan
_exptl_absorpt_process_details
;
CrysAlisPro, Agilent Technologies,
Version 1.171.35.11 (release 16-05-2011 CrysAlis171 .NET)
(compiled May 16 2011,17:55:39)
Empirical absorption correction using spherical harmonics,
 implemented in SCALE3 ABSPACK scaling algorithm.
;
_exptl_crystal_colour pink
_exptl_crystal_density_diffrn 1.398
_exptl_crystal_density_method 'not measured'
_exptl_crystal_description block
_exptl_crystal_F_000 4076
_exptl_crystal_size_max 0.25
_exptl_crystal_size_mid 0.20
_exptl_crystal_size_min 0.13
_platon_squeeze_details
;
;
_refine_diff_density_max 1.852
_refine_diff_density_min -1.623
_refine_diff_density_rms 0.176
_refine_ls_extinction_method none
_refine_ls_goodness_of_fit_ref 1.062
_refine_ls_hydrogen_treatment mixed
_refine_ls_matrix_type full
_refine_ls_number_parameters 588
_refine_ls_number_reflns 8473
_refine_ls_number_restraints 348
_refine_ls_restrained_S_all 1.058
_refine_ls_R_factor_all 0.1644
_refine_ls_R_factor_gt 0.1229
_refine_ls_shift/su_max 0.043
_refine_ls_shift/su_mean 0.003
_refine_ls_structure_factor_coef Fsqd
_refine_ls_weighting_details 'calc w=1/[\s^2^(Fo^2^)+(0.1200P)^2^+160.0000P] where P=(Fo^2^+2Fc^2^)/3'
_refine_ls_weighting_scheme calc
_refine_ls_wR_factor_gt 0.2985
_refine_ls_wR_factor_ref 0.3233
_reflns_number_gt 5152
_reflns_number_total 8473
_reflns_threshold_expression >2sigma(I)
_cod_data_source_file c7cc01971h2.cif
_cod_data_source_block exp_4607
_cod_database_code 7119942
_reflns_odcompleteness_completeness 99.58
_reflns_odcompleteness_iscentric 1
_reflns_odcompleteness_theta 26.32

loop_
_space_group_symop_id
_space_group_symop_operation_xyz
1 'x, y, z'
2 '-x+1/2, -y, z+1/2'
3 'x+1/2, -y+1/2, -z+1/2'
4 '-x, y+1/2, -z'
5 '-x, -y, -z'
6 'x-1/2, y, -z-1/2'
7 '-x-1/2, y-1/2, z-1/2'
8 'x, -y-1/2, z'

loop_
_atom_site_label
_atom_site_type_symbol
_atom_site_fract_x
_atom_site_fract_y
_atom_site_fract_z
_atom_site_U_iso_or_equiv
_atom_site_adp_type
_atom_site_occupancy
_atom_site_symmetry_multiplicity
_atom_site_calc_flag
_atom_site_refinement_flags
_atom_site_disorder_assembly
_atom_site_disorder_group
Cr1 Cr 0.24105(5) 0.2500 2.80984(9) 0.0189(3) Uani 1 2 d S . .
Mo3 Mo 0.16037(3) 0.31673(2) 2.67376(5) 0.04866(19) Uani 1 1 d . . .
Mo1 Mo 0.32015(3) 0.31698(2) 2.95123(6) 0.0484(2) Uani 1 1 d . . .
Mo2 Mo 0.24133(3) 0.38350(2) 2.80967(6) 0.0548(2) Uani 1 1 d . . .
O1 O 0.2184(2) 0.2500 2.6736(4) 0.0328(16) Uani 1 2 d S . .
H1 H 0.2439 0.2500 2.6216 0.039 Uiso 1 2 calc SR . .
O14 O 0.19232(16) 0.30608(17) 2.8294(3) 0.0390(13) Uani 1 1 d . . .
O8 O 0.3219(2) 0.3169(2) 3.0732(5) 0.0718(19) Uani 1 1 d . . .
O4 O 0.28987(17) 0.30771(16) 2.7942(3) 0.0385(13) Uani 1 1 d . . .
H4 H 0.3138 0.3056 2.7396 0.046 Uiso 1 1 calc R . .
O13 O 0.2596(3) 0.2500 2.9456(5) 0.0425(19) Uani 1 2 d S . .
O2 O 0.1547(3) 0.3181(2) 2.5516(5) 0.078(2) Uani 1 1 d . . .
O12 O 0.1289(3) 0.2500 2.7086(5) 0.0447(19) Uani 1 2 d S . .
O6 O 0.3518(2) 0.2500 2.9203(6) 0.049(2) Uani 1 2 d S . .
O9 O 0.26323(19) 0.36168(19) 2.9369(4) 0.0576(16) Uani 1 1 d . . .
O3 O 0.2180(2) 0.36019(19) 2.6849(4) 0.0586(16) Uani 1 1 d . . .
O7 O 0.3657(2) 0.3598(2) 2.9166(5) 0.075(2) Uani 1 1 d . . .
O11 O 0.1160(2) 0.3585(2) 2.7155(5) 0.076(2) Uani 1 1 d . . .
O10 O 0.1958(2) 0.4260(2) 2.8440(5) 0.075(2) Uani 1 1 d . . .
O5 O 0.2886(2) 0.4240(2) 2.7720(6) 0.087(2) Uani 1 1 d . . .
C3 C 0.1697(4) 0.2500 2.9734(7) 0.078(3) Uani 1 2 d SDU . .
C2 C 0.2213(3) 0.2500 3.0203(9) 0.070(3) Uani 1 2 d SDU . .
H2A H 0.2250 0.2821 3.0615 0.084 Uiso 0.50 1 calc PR . .
H2B H 0.2250 0.2179 3.0615 0.084 Uiso 0.50 1 calc PR . .
C1 C 0.1609(3) 0.3036(4) 2.9093(6) 0.073(3) Uani 1 1 d DU . .
H1A H 0.1263 0.3043 2.8869 0.088 Uiso 1 1 calc R . .
H1B H 0.1663 0.3355 2.9502 0.088 Uiso 1 1 calc R . .
C10 C 0.2173(4) -0.0436(4) 3.5733(7) 0.184(7) Uani 1 1 d D . .
H10A H 0.2393 -0.0544 3.5198 0.221 Uiso 1 1 calc R . .
H10B H 0.1941 -0.0734 3.5855 0.221 Uiso 1 1 calc R . .
C22 C 0.2207(4) 0.0541(4) 3.5275(7) 0.126(3) Uani 1 1 d DU . .
H22A H 0.2394 0.0614 3.5873 0.152 Uiso 1 1 calc R . .
H22B H 0.1992 0.0853 3.5152 0.152 Uiso 1 1 calc R . .
C24 C 0.2879(4) 0.1008(4) 3.4383(9) 0.199(4) Uani 1 1 d DU . .
H24A H 0.3027 0.1084 3.5020 0.239 Uiso 1 1 calc R . .
H24B H 0.2661 0.1312 3.4211 0.239 Uiso 1 1 calc R . .
C19 C 0.1175(4) -0.0256(5) 3.6566(8) 0.244(6) Uani 1 1 d DU . .
H19A H 0.1362 -0.0585 3.6726 0.293 Uiso 1 1 calc R . .
H19B H 0.0946 -0.0340 3.6032 0.293 Uiso 1 1 calc R . .
C15 C 0.1285(4) 0.0296(4) 3.4080(7) 0.157(7) Uani 1 1 d D . .
H15A H 0.1484 0.0597 3.3825 0.188 Uiso 1 1 calc R . .
H15B H 0.1050 0.0442 3.4556 0.188 Uiso 1 1 calc R . .
C23 C 0.2578(4) 0.0493(4) 3.4433(8) 0.165(4) Uani 1 1 d DU . .
H23A H 0.2800 0.0183 3.4539 0.198 Uiso 1 1 calc R . .
H23B H 0.2400 0.0437 3.3820 0.198 Uiso 1 1 calc R . .
C14 C 0.1620(4) -0.0107(4) 3.4565(8) 0.144(7) Uani 1 1 d D . .
H14A H 0.1419 -0.0425 3.4730 0.173 Uiso 1 1 calc R . .
H14B H 0.1868 -0.0223 3.4087 0.173 Uiso 1 1 calc R . .
C16 C 0.1003(4) 0.0029(5) 3.3256(8) 0.196(7) Uani 1 1 d D . .
H16A H 0.1238 -0.0114 3.2776 0.235 Uiso 1 1 calc R . .
H16B H 0.0806 -0.0273 3.3509 0.235 Uiso 1 1 calc R . .
O16 O 0.1592(5) 0.3270(7) 3.3680(9) 0.246(6) Uani 0.50 1 d PDU A -1
H16 H 0.1652 0.3595 3.3790 0.369 Uiso 0.50 1 calc PR A -1
C18 C 0.1528(4) 0.0186(4) 3.6265(8) 0.128(5) Uani 1 1 d D . .
H18A H 0.1724 0.0291 3.6836 0.153 Uiso 1 1 calc R . .
H18B H 0.1330 0.0502 3.6074 0.153 Uiso 1 1 calc R . .
C13 C 0.3234(4) -0.0843(6) 3.6171(10) 0.251(9) Uani 1 1 d D . .
H13A H 0.3131 -0.0921 3.5509 0.377 Uiso 1 1 calc R . .
H13B H 0.3470 -0.1116 3.6385 0.377 Uiso 1 1 calc R . .
H13C H 0.3389 -0.0489 3.6196 0.377 Uiso 1 1 calc R . .
C11 C 0.2481(4) -0.0337(4) 3.6637(7) 0.215(8) Uani 1 1 d D . .
H11A H 0.2265 -0.0258 3.7192 0.257 Uiso 1 1 calc R . .
H11B H 0.2704 -0.0028 3.6537 0.257 Uiso 1 1 calc R . .
C12 C 0.2784(4) -0.0851(5) 3.6830(10) 0.287(12) Uani 1 1 d D . .
H12A H 0.2889 -0.0862 3.7512 0.344 Uiso 1 1 calc R . .
H12B H 0.2581 -0.1172 3.6697 0.344 Uiso 1 1 calc R . .
N1 N 0.1886(6) 0.0060(3) 3.5443(7) 0.142(5) Uani 1 1 d . . .
O17 O 0.0792(12) 0.2968(6) 3.4392(9) 0.380(11) Uani 0.50 1 d PDU A -1
H17 H 0.1042 0.3165 3.4353 0.570 Uiso 0.50 1 calc PR A -1
C9 C 0.1266(4) 0.3228(3) 3.2842(9) 0.275(4) Uani 0.50 1 d PDU A -1
H9A H 0.1459 0.3301 3.2252 0.330 Uiso 0.50 1 calc PR A -1
H9B H 0.1006 0.3504 3.2891 0.330 Uiso 0.50 1 calc PR A -1
C20 C 0.0884(5) -0.0065(5) 3.7450(9) 0.313(8) Uani 1 1 d DU . .
H20C H 0.1111 0.0089 3.7935 0.376 Uiso 1 1 calc R . .
H20D H 0.0644 0.0214 3.7260 0.376 Uiso 1 1 calc R . .
C17 C 0.0667(5) 0.0431(7) 3.2781(11) 0.276(14) Uani 1 1 d DU . .
H17A H 0.0859 0.0745 3.2584 0.414 Uiso 1 1 calc R . .
H17B H 0.0411 0.0542 3.3236 0.414 Uiso 1 1 calc R . .
H17C H 0.0514 0.0269 3.2213 0.414 Uiso 1 1 calc R . .
O18 O 0.0132(4) 0.2935(11) 3.2663(17) 0.419(12) Uani 0.50 1 d PDU A -1
H18 H 0.0107 0.2754 3.3170 0.628 Uiso 0.50 1 calc PR A -1
C4 C 0.1321(3) 0.2586(5) 3.0569(6) 0.107(4) Uani 0.50 1 d PDU A -1
H4A H 0.1373 0.2944 3.0856 0.129 Uiso 0.50 1 calc PR A -1
H4B H 0.0982 0.2575 3.0304 0.129 Uiso 0.50 1 calc PR A -1
O15 O 0.1367(6) 0.2189(5) 3.1301(5) 0.167(5) Uani 0.50 1 d PDU A -1
C6 C 0.1022(3) 0.2675(4) 3.2750(5) 0.273(3) Uani 0.50 1 d PDU A -1
C8 C 0.0853(5) 0.2496(5) 3.3751(6) 0.271(5) Uani 1 2 d SDU A -1
H8A H 0.0537 0.2301 3.3698 0.325 Uiso 0.50 1 calc PR A -1
H8B H 0.1100 0.2249 3.4030 0.325 Uiso 0.50 1 calc PR A -1
C7 C 0.0567(3) 0.2746(7) 3.2100(8) 0.302(6) Uani 0.50 1 d PDU A -1
H7A H 0.0643 0.3009 3.1587 0.362 Uiso 0.50 1 calc PR A -1
H7B H 0.0487 0.2400 3.1788 0.362 Uiso 0.50 1 calc PR A -1
C5 C 0.1369(4) 0.2274(4) 3.2318(6) 0.236(4) Uani 0.50 1 d PDU A -1
H5A H 0.1708 0.2381 3.2502 0.283 Uiso 0.50 1 calc PR A -1
H5B H 0.1304 0.1924 3.2629 0.283 Uiso 0.50 1 calc PR A -1
C21 C 0.0616(6) -0.0551(7) 3.7869(13) 0.534(10) Uani 1 1 d DU . .
H21A H 0.0400 -0.0707 3.7377 0.802 Uiso 1 1 calc R . .
H21B H 0.0417 -0.0439 3.8423 0.802 Uiso 1 1 calc R . .
H21C H 0.0857 -0.0819 3.8076 0.802 Uiso 1 1 calc R . .
C25 C 0.3286(5) 0.0950(9) 3.3624(12) 0.354(10) Uani 1 1 d DU . .
H25A H 0.3214 0.0643 3.3208 0.531 Uiso 1 1 calc R . .
H25B H 0.3603 0.0893 3.3946 0.531 Uiso 1 1 calc R . .
H25C H 0.3303 0.1277 3.3233 0.531 Uiso 1 1 calc R . .
N2 N 0.4812(3) 0.2406(3) 2.7819(4) 0.091(2) Uani 0.50 1 d PDU B -1
C38 C 0.5092(3) 0.2604(4) 2.6940(5) 0.124(3) Uani 0.50 1 d PDU B -1
H38A H 0.5396 0.2784 2.7160 0.148 Uiso 0.50 1 calc PR B -1
H38B H 0.5192 0.2289 2.6551 0.148 Uiso 0.50 1 calc PR B -1
C27 C 0.4932(5) 0.1773(3) 2.9229(8) 0.101(4) Uani 0.50 1 d PDU B -1
H27A H 0.4619 0.1605 2.9022 0.122 Uiso 0.50 1 calc PR B -1
H27B H 0.4855 0.2041 2.9733 0.122 Uiso 0.50 1 calc PR B -1
C26 C 0.5168(3) 0.2047(3) 2.8389(6) 0.094(3) Uani 0.50 1 d PDU B -1
H26A H 0.5304 0.1771 2.7950 0.113 Uiso 0.50 1 calc PR B -1
H26B H 0.5446 0.2268 2.8624 0.113 Uiso 0.50 1 calc PR B -1
C28 C 0.5276(5) 0.1344(4) 2.9644(11) 0.118(5) Uani 0.50 1 d PDU B -1
H28A H 0.5598 0.1359 2.9311 0.142 Uiso 0.50 1 calc PR B -1
H28B H 0.5332 0.1414 3.0337 0.142 Uiso 0.50 1 calc PR B -1
C33 C 0.3946(7) 0.0855(4) 2.6182(15) 0.159(9) Uani 0.50 1 d PDU B -1
H33A H 0.4144 0.0891 2.5596 0.238 Uiso 0.50 1 calc PR B -1
H33B H 0.3616 0.0726 2.6012 0.238 Uiso 0.50 1 calc PR B -1
H33C H 0.4103 0.0598 2.6618 0.238 Uiso 0.50 1 calc PR B -1
C32 C 0.3906(4) 0.1383(4) 2.6664(13) 0.131(5) Uani 0.50 1 d PDU B -1
H32A H 0.3750 0.1334 2.7302 0.157 Uiso 0.50 1 calc PR B -1
H32B H 0.3690 0.1618 2.6276 0.157 Uiso 0.50 1 calc PR B -1
C30 C 0.4351(3) 0.2100(3) 2.7543(8) 0.094(3) Uani 0.50 1 d PDU B -1
H30A H 0.4211 0.1939 2.8133 0.113 Uiso 0.50 1 calc PR B -1
H30B H 0.4106 0.2360 2.7294 0.113 Uiso 0.50 1 calc PR B -1
C31 C 0.4414(4) 0.1661(4) 2.6801(10) 0.126(4) Uani 0.50 1 d PDU B -1
H31A H 0.4662 0.1398 2.7024 0.151 Uiso 0.50 1 calc PR B -1
H31B H 0.4528 0.1815 2.6182 0.151 Uiso 0.50 1 calc PR B -1
C29 C 0.5054(9) 0.0792(4) 2.952(2) 0.189(12) Uani 0.50 1 d PDU B -1
H29A H 0.4971 0.0735 2.8841 0.284 Uiso 0.50 1 calc PR B -1
H29B H 0.4755 0.0763 2.9912 0.284 Uiso 0.50 1 calc PR B -1
H29C H 0.5292 0.0520 2.9727 0.284 Uiso 0.50 1 calc PR B -1
C34 C 0.4654(3) 0.2878(3) 2.8455(7) 0.092(3) Uani 0.50 1 d PDU B -1
H34A H 0.4467 0.3137 2.8059 0.111 Uiso 0.50 1 calc PR B -1
H34B H 0.4432 0.2744 2.8966 0.111 Uiso 0.50 1 calc PR B -1
C36 C 0.4916(7) 0.3704(4) 2.9315(8) 0.151(6) Uani 0.50 1 d PDU B -1
H36A H 0.5068 0.3994 2.8932 0.182 Uiso 0.50 1 calc PR B -1
H36B H 0.4554 0.3734 2.9242 0.182 Uiso 0.50 1 calc PR B -1
C41 C 0.5043(13) 0.3672(4) 2.5046(13) 0.323(12) Uani 0.50 1 d PDU B -1
H41A H 0.5226 0.3729 2.4446 0.485 Uiso 0.50 1 calc PR B -1
H41B H 0.5164 0.3920 2.5539 0.485 Uiso 0.50 1 calc PR B -1
H41C H 0.4692 0.3737 2.4933 0.485 Uiso 0.50 1 calc PR B -1
C39 C 0.4812(5) 0.2984(5) 2.6300(7) 0.184(5) Uani 0.50 1 d PDU B -1
H39A H 0.4748 0.3323 2.6649 0.220 Uiso 0.50 1 calc PR B -1
H39B H 0.4492 0.2824 2.6120 0.220 Uiso 0.50 1 calc PR B -1
C37 C 0.5049(12) 0.3779(7) 3.0365(8) 0.205(11) Uani 0.50 1 d PDU B -1
H37A H 0.5018 0.4158 3.0537 0.307 Uiso 0.50 1 calc PR B -1
H37B H 0.5389 0.3662 3.0471 0.307 Uiso 0.50 1 calc PR B -1
H37C H 0.4827 0.3566 3.0767 0.307 Uiso 0.50 1 calc PR B -1
C40 C 0.5117(8) 0.3099(5) 2.5385(8) 0.226(6) Uani 0.50 1 d PDU B -1
H40A H 0.5470 0.3038 2.5523 0.272 Uiso 0.50 1 calc PR B -1
H40B H 0.5016 0.2849 2.4868 0.272 Uiso 0.50 1 calc PR B -1
C35 C 0.5084(5) 0.3164(4) 2.8921(10) 0.119(4) Uani 0.50 1 d PDU B -1
H35A H 0.5349 0.3219 2.8441 0.143 Uiso 0.50 1 calc PR B -1
H35B H 0.5218 0.2943 2.9452 0.143 Uiso 0.50 1 calc PR B -1
O19 O 0.2871(5) 0.2500 2.5141(16) 0.296(8) Uani 1 2 d S . .
H19 H 0.2711 0.2223 2.4971 0.356 Uiso 1 1 d R . .
O20 O 0.3524(6) 0.3017(2) 2.6575(5) 0.125(7) Uani 0.50 1 d PD C -1
H20A H 0.3468(12) 0.2768(4) 2.6171(10) 0.187 Uiso 0.50 1 d PD D -1
H20B H 0.3598(11) 0.3304(4) 2.6277(13) 0.187 Uiso 0.50 1 d PD E -1

loop_
_atom_site_aniso_label
_atom_site_aniso_U_11
_atom_site_aniso_U_22
_atom_site_aniso_U_33
_atom_site_aniso_U_23
_atom_site_aniso_U_13
_atom_site_aniso_U_12
Cr1 0.0309(6) 0.0153(5) 0.0105(5) 0.000 -0.0049(5) 0.000
Mo3 0.0624(4) 0.0319(3) 0.0516(4) 0.0065(3) -0.0212(3) 0.0018(3)
Mo1 0.0494(4) 0.0322(3) 0.0636(4) -0.0086(3) -0.0159(3) -0.0003(3)
Mo2 0.0660(4) 0.0203(3) 0.0782(5) -0.0012(3) -0.0196(4) 0.0008(3)
O1 0.048(3) 0.036(3) 0.015(3) 0.000 0.004(3) 0.000
O14 0.043(2) 0.028(2) 0.046(3) -0.011(2) 0.004(2) 0.005(2)
O8 0.083(4) 0.064(4) 0.068(4) -0.028(3) -0.040(3) 0.008(3)
O4 0.052(3) 0.026(2) 0.037(3) 0.004(2) 0.014(2) -0.005(2)
O13 0.058(4) 0.038(3) 0.031(3) 0.000 0.006(3) 0.000
O2 0.112(5) 0.059(4) 0.063(4) 0.018(3) -0.030(4) -0.013(3)
O12 0.054(4) 0.040(4) 0.041(4) 0.000 -0.010(3) 0.000
O6 0.037(4) 0.041(4) 0.069(5) 0.000 -0.005(4) 0.000
O9 0.063(3) 0.030(2) 0.079(4) -0.019(3) -0.026(3) 0.013(2)
O3 0.072(3) 0.032(2) 0.071(4) 0.013(3) -0.027(3) -0.007(2)
O7 0.062(3) 0.037(3) 0.125(5) -0.009(3) -0.015(4) -0.010(3)
O11 0.080(4) 0.042(3) 0.107(5) -0.005(3) -0.019(4) 0.013(3)
O10 0.089(4) 0.034(3) 0.102(5) -0.021(3) -0.034(4) 0.014(3)
O5 0.096(4) 0.030(3) 0.134(6) 0.016(3) -0.032(4) -0.021(3)
C3 0.050(5) 0.106(6) 0.078(5) 0.000 0.006(4) 0.000
C2 0.065(4) 0.095(8) 0.049(6) 0.000 -0.002(4) 0.000
C1 0.065(5) 0.087(5) 0.067(5) -0.011(4) 0.004(4) 0.021(4)
C10 0.360(19) 0.035(5) 0.156(11) -0.038(6) -0.128(12) 0.045(9)
C22 0.241(8) 0.037(5) 0.101(7) -0.022(5) 0.030(5) 0.012(6)
C24 0.249(8) 0.187(8) 0.161(9) -0.045(9) 0.097(6) -0.005(6)
C19 0.416(13) 0.161(12) 0.154(9) 0.021(8) -0.035(7) -0.164(10)
C15 0.273(18) 0.096(8) 0.101(10) 0.011(8) 0.002(12) 0.071(10)
C23 0.265(8) 0.111(7) 0.119(8) -0.032(7) 0.050(6) 0.046(6)
C14 0.272(18) 0.058(7) 0.103(10) 0.009(7) 0.033(11) 0.041(9)
C16 0.247(14) 0.223(14) 0.118(12) 0.034(11) -0.037(11) 0.148(11)
O16 0.339(11) 0.262(13) 0.138(8) 0.102(8) 0.078(6) -0.116(9)
C18 0.233(14) 0.055(6) 0.095(9) -0.011(6) 0.001(10) -0.048(8)
C13 0.42(2) 0.142(12) 0.192(14) -0.084(11) -0.181(15) 0.110(15)
C11 0.44(2) 0.087(8) 0.121(8) -0.056(7) -0.159(11) 0.047(12)
C12 0.38(3) 0.22(2) 0.26(2) -0.113(17) -0.184(19) 0.09(2)
N1 0.303(16) 0.044(4) 0.080(7) -0.034(4) -0.003(9) 0.004(7)
O17 0.40(3) 0.523(10) 0.213(7) -0.170(8) 0.074(15) -0.02(3)
C9 0.396(9) 0.323(5) 0.106(10) -0.017(6) 0.089(6) -0.044(6)
C20 0.42(2) 0.252(11) 0.267(14) 0.030(10) 0.063(11) -0.149(11)
C17 0.26(2) 0.35(3) 0.21(2) -0.05(2) -0.03(2) 0.08(2)
O18 0.519(6) 0.44(3) 0.29(2) -0.028(19) 0.059(10) 0.255(12)
C4 0.075(5) 0.164(9) 0.083(5) 0.008(5) 0.021(5) 0.011(11)
O15 0.185(11) 0.233(10) 0.083(4) 0.044(4) 0.005(6) -0.009(10)
C6 0.354(5) 0.337(6) 0.129(5) -0.022(5) 0.074(4) -0.051(5)
C8 0.325(13) 0.351(9) 0.138(5) -0.038(5) 0.087(5) -0.081(10)
C7 0.377(6) 0.351(16) 0.178(7) -0.042(10) 0.044(5) 0.006(6)
C5 0.329(8) 0.290(7) 0.090(4) 0.035(6) 0.071(7) -0.056(7)
C21 0.65(2) 0.605(17) 0.348(18) 0.244(17) 0.028(13) -0.368(18)
C25 0.361(10) 0.46(3) 0.244(14) -0.008(16) 0.193(8) -0.014(12)
N2 0.066(5) 0.117(5) 0.090(4) 0.017(3) 0.011(4) 0.014(4)
C38 0.074(6) 0.166(8) 0.131(5) 0.061(4) 0.047(4) 0.053(5)
C27 0.073(9) 0.123(5) 0.109(7) 0.028(5) -0.005(6) 0.000(6)
C26 0.086(6) 0.111(6) 0.086(6) 0.010(4) -0.005(5) 0.008(5)
C28 0.092(11) 0.158(6) 0.105(10) 0.043(6) -0.011(10) 0.012(6)
C33 0.200(18) 0.096(6) 0.18(2) 0.016(8) -0.058(16) 0.011(9)
C32 0.105(7) 0.174(7) 0.112(13) -0.041(7) -0.015(10) 0.027(7)
C30 0.063(5) 0.123(6) 0.096(8) -0.013(5) 0.017(5) 0.029(5)
C31 0.112(8) 0.142(7) 0.123(10) -0.037(6) 0.022(9) 0.017(6)
C29 0.23(3) 0.130(6) 0.21(3) 0.046(15) -0.06(2) 0.018(10)
C34 0.059(7) 0.110(5) 0.108(7) 0.013(5) 0.013(5) 0.001(4)
C36 0.128(15) 0.128(6) 0.198(7) -0.024(7) -0.008(10) -0.003(8)
C41 0.37(4) 0.362(7) 0.235(13) 0.231(7) 0.086(18) 0.152(16)
C39 0.133(11) 0.247(10) 0.171(6) 0.117(6) 0.043(6) 0.080(9)
C37 0.23(3) 0.164(15) 0.216(7) -0.049(8) -0.046(16) 0.02(3)
C40 0.189(15) 0.309(8) 0.182(7) 0.145(7) 0.067(8) 0.124(15)
C35 0.076(8) 0.117(7) 0.166(9) 0.000(6) 0.002(8) -0.010(7)
O19 0.212(9) 0.105(10) 0.57(2) 0.000 0.296(11) 0.000
O20 0.253(18) 0.087(9) 0.034(6) -0.025(7) -0.036(9) -0.035(12)

loop_
_atom_type_symbol
_atom_type_description
_atom_type_scat_dispersion_real
_atom_type_scat_dispersion_imag
_atom_type_scat_source
C C 0.0033 0.0016 'International Tables Vol C Tables 4.2.6.8 and 6.1.1.4'
H H 0.0000 0.0000 'International Tables Vol C Tables 4.2.6.8 and 6.1.1.4'
Cr Cr 0.3209 0.6236 'International Tables Vol C Tables 4.2.6.8 and 6.1.1.4'
Mo Mo -1.6832 0.6857 'International Tables Vol C Tables 4.2.6.8 and 6.1.1.4'
N N 0.0061 0.0033 'International Tables Vol C Tables 4.2.6.8 and 6.1.1.4'
O O 0.0106 0.0060 'International Tables Vol C Tables 4.2.6.8 and 6.1.1.4'

loop_
_geom_angle_atom_site_label_1
_geom_angle_atom_site_label_2
_geom_angle_atom_site_label_3
_geom_angle
_geom_angle_site_symmetry_1
_geom_angle_site_symmetry_3
O14 Cr1 O1 85.58(19) 8_565 .
O14 Cr1 O1 85.59(19) . .
O14 Cr1 O14 92.0(3) 8_565 .
O14 Cr1 O4 178.1(2) 8_565 .
O14 Cr1 O4 86.97(19) . .
O14 Cr1 O4 86.97(19) 8_565 8_565
O14 Cr1 O4 178.1(2) . 8_565
O14 Cr1 O13 92.3(2) 8_565 .
O14 Cr1 O13 92.3(2) . .
O4 Cr1 O1 95.92(19) 8_565 .
O4 Cr1 O1 95.92(19) . .
O4 Cr1 O4 94.0(3) 8_565 .
O13 Cr1 O1 177.0(3) . .
O13 Cr1 O4 86.1(2) . 8_565
O13 Cr1 O4 86.1(2) . .
O1 Mo3 O14 70.36(18) . .
O2 Mo3 O1 94.4(3) . .
O2 Mo3 O14 162.5(3) . .
O2 Mo3 O12 103.1(3) . .
O2 Mo3 O3 98.2(3) . .
O12 Mo3 O1 71.3(2) . .
O12 Mo3 O14 80.5(2) . .
O3 Mo3 O1 81.30(19) . .
O3 Mo3 O14 71.7(2) . .
O3 Mo3 O12 146.2(3) . .
O11 Mo3 O1 159.3(3) . .
O11 Mo3 O14 91.0(3) . .
O11 Mo3 O2 105.3(3) . .
O11 Mo3 O12 97.4(3) . .
O11 Mo3 O3 101.9(3) . .
O8 Mo1 O4 160.1(2) . .
O8 Mo1 O13 93.0(3) . .
O8 Mo1 O6 102.1(3) . .
O8 Mo1 O9 97.3(3) . .
O8 Mo1 O7 105.2(3) . .
O4 Mo1 O13 69.66(19) . .
O6 Mo1 O4 82.1(3) . .
O6 Mo1 O13 71.7(2) . .
O9 Mo1 O4 71.2(2) . .
O9 Mo1 O13 81.16(19) . .
O9 Mo1 O6 147.2(3) . .
O7 Mo1 O4 93.1(3) . .
O7 Mo1 O13 161.1(3) . .
O7 Mo1 O6 99.1(3) . .
O7 Mo1 O9 101.0(2) . .
O4 Mo2 O14 70.31(16) . .
O9 Mo2 O14 80.65(19) . .
O9 Mo2 O4 71.38(19) . .
O3 Mo2 O14 71.0(2) . .
O3 Mo2 O4 81.80(19) . .
O3 Mo2 O9 146.2(2) . .
O10 Mo2 O14 93.9(2) . .
O10 Mo2 O4 162.0(2) . .
O10 Mo2 O9 98.2(3) . .
O10 Mo2 O3 101.6(3) . .
O10 Mo2 O5 105.2(3) . .
O5 Mo2 O14 159.9(2) . .
O5 Mo2 O4 91.6(2) . .
O5 Mo2 O9 102.3(3) . .
O5 Mo2 O3 98.6(3) . .
Cr1 O1 Mo3 102.2(2) . .
Cr1 O1 Mo3 102.2(2) . 8_565
Cr1 O1 H1 118.4 . .
Mo3 O1 Mo3 93.1(2) 8_565 .
Mo3 O1 H1 118.4 . .
Mo3 O1 H1 118.4 8_565 .
Cr1 O14 Mo3 101.8(2) . .
Cr1 O14 Mo2 100.90(19) . .
Mo3 O14 Mo2 90.49(16) . .
C1 O14 Cr1 119.5(5) . .
C1 O14 Mo3 120.7(5) . .
C1 O14 Mo2 118.1(5) . .
Cr1 O4 Mo1 101.90(19) . .
Cr1 O4 Mo2 101.8(2) . .
Cr1 O4 H4 118.9 . .
Mo1 O4 H4 118.9 . .
Mo2 O4 Mo1 91.88(16) . .
Mo2 O4 H4 118.9 . .
Cr1 O13 Mo1 102.3(2) . 8_565
Cr1 O13 Mo1 102.3(2) . .
Mo1 O13 Mo1 90.9(2) 8_565 .
C2 O13 Cr1 120.0(6) . .
C2 O13 Mo1 118.2(4) . 8_565
C2 O13 Mo1 118.2(4) . .
Mo3 O12 Mo3 118.9(4) 8_565 .
Mo1 O6 Mo1 120.3(4) 8_565 .
Mo1 O9 Mo2 120.3(3) . .
Mo3 O3 Mo2 120.7(3) . .
C2 C3 C1 111.4(6) . .
C2 C3 C1 111.4(6) . 8_565
C2 C3 C4 106.3(8) . .
C2 C3 C4 106.3(8) . 8_565
C1 C3 C1 110.9(9) 8_565 .
C4 C3 C1 115.1(7) 8_565 .
C4 C3 C1 101.4(6) . .
C4 C3 C1 115.1(7) . 8_565
C4 C3 C1 101.4(6) 8_565 8_565
C4 C3 C4 15.7(10) 8_565 .
O13 C2 C3 110.1(9) . .
O13 C2 H2A 109.6 . .
O13 C2 H2B 109.6 . .
C3 C2 H2A 109.6 . .
C3 C2 H2B 109.6 . .
H2A C2 H2B 108.2 . .
O14 C1 C3 112.4(7) . .
O14 C1 H1A 109.1 . .
O14 C1 H1B 109.1 . .
C3 C1 H1A 109.1 . .
C3 C1 H1B 109.1 . .
H1A C1 H1B 107.9 . .
H10A C10 H10B 108.0 . .
C11 C10 H10A 109.3 . .
C11 C10 H10B 109.3 . .
N1 C10 H10A 109.3 . .
N1 C10 H10B 109.3 . .
N1 C10 C11 111.5(8) . .
H22A C22 H22B 107.4 . .
C23 C22 H22A 108.3 . .
C23 C22 H22B 108.3 . .
N1 C22 H22A 108.3 . .
N1 C22 H22B 108.3 . .
N1 C22 C23 115.8(8) . .
H24A C24 H24B 108.2 . .
C23 C24 H24A 109.7 . .
C23 C24 H24B 109.7 . .
C23 C24 C25 109.7(11) . .
C25 C24 H24A 109.7 . .
C25 C24 H24B 109.7 . .
H19A C19 H19B 108.4 . .
C18 C19 H19A 110.0 . .
C18 C19 H19B 110.0 . .
C18 C19 C20 108.6(9) . .
C20 C19 H19A 110.0 . .
C20 C19 H19B 110.0 . .
H15A C15 H15B 108.1 . .
C14 C15 H15A 109.6 . .
C14 C15 H15B 109.6 . .
C14 C15 C16 110.2(8) . .
C16 C15 H15A 109.6 . .
C16 C15 H15B 109.6 . .
C22 C23 H23A 110.0 . .
C22 C23 H23B 110.0 . .
C24 C23 C22 108.5(8) . .
C24 C23 H23A 110.0 . .
C24 C23 H23B 110.0 . .
H23A C23 H23B 108.4 . .
C15 C14 H14A 107.7 . .
C15 C14 H14B 107.7 . .
H14A C14 H14B 107.1 . .
N1 C14 C15 118.3(9) . .
N1 C14 H14A 107.7 . .
N1 C14 H14B 107.7 . .
C15 C16 H16A 109.7 . .
C15 C16 H16B 109.7 . .
H16A C16 H16B 108.2 . .
C17 C16 C15 109.9(10) . .
C17 C16 H16A 109.7 . .
C17 C16 H16B 109.7 . .
C9 O16 H16 109.5 . .
C19 C18 H18A 108.0 . .
C19 C18 H18B 108.0 . .
C19 C18 N1 117.1(8) . .
H18A C18 H18B 107.3 . .
N1 C18 H18A 108.0 . .
N1 C18 H18B 108.0 . .
H13A C13 H13B 109.5 . .
H13A C13 H13C 109.5 . .
H13B C13 H13C 109.5 . .
C12 C13 H13A 109.5 . .
C12 C13 H13B 109.5 . .
C12 C13 H13C 109.5 . .
C10 C11 H11A 110.2 . .
C10 C11 H11B 110.2 . .
C10 C11 C12 107.4(8) . .
H11A C11 H11B 108.5 . .
C12 C11 H11A 110.2 . .
C12 C11 H11B 110.2 . .
C13 C12 C11 108.1(10) . .
C13 C12 H12A 110.1 . .
C13 C12 H12B 110.1 . .
C11 C12 H12A 110.1 . .
C11 C12 H12B 110.1 . .
H12A C12 H12B 108.4 . .
C10 N1 C18 107.3(9) . .
C22 N1 C10 113.3(12) . .
C22 N1 C18 108.7(7) . .
C14 N1 C10 103.9(7) . .
C14 N1 C22 112.4(9) . .
C14 N1 C18 111.2(12) . .
C8 O17 H17 109.5 . .
O16 C9 H9A 109.0 . .
O16 C9 H9B 109.0 . .
O16 C9 C6 113.1(9) . .
H9A C9 H9B 107.8 . .
C6 C9 H9A 109.0 . .
C6 C9 H9B 109.0 . .
C19 C20 H20C 110.2 . .
C19 C20 H20D 110.2 . .
H20C C20 H20D 108.5 . .
C21 C20 C19 107.6(11) . .
C21 C20 H20C 110.2 . .
C21 C20 H20D 110.2 . .
C16 C17 H17A 109.5 . .
C16 C17 H17B 109.5 . .
C16 C17 H17C 109.5 . .
H17A C17 H17B 109.5 . .
H17A C17 H17C 109.5 . .
H17B C17 H17C 109.5 . .
C7 O18 H18 109.5 . .
C3 C4 H4A 109.2 . .
C3 C4 H4B 109.2 . .
H4A C4 H4B 107.9 . .
O15 C4 C3 112.2(9) . .
O15 C4 H4A 109.2 . .
O15 C4 H4B 109.2 . .
C4 O15 C5 127.1(10) . .
C9 C6 C7 106.9(9) . .
C8 C6 C9 108.4(7) . .
C8 C6 C7 109.0(8) . .
C5 C6 C9 111.1(8) . .
C5 C6 C8 110.9(8) . .
C5 C6 C7 110.4(7) . .
O17 C8 C6 110.2(10) . .
O17 C8 H8A 109.6 . .
O17 C8 H8B 109.6 . .
C6 C8 H8A 109.6 . .
C6 C8 H8B 109.6 . .
H8A C8 H8B 108.1 . .
O18 C7 C6 111.4(10) . .
O18 C7 H7A 109.4 . .
O18 C7 H7B 109.3 . .
C6 C7 H7A 109.4 . .
C6 C7 H7B 109.4 . .
H7A C7 H7B 108.0 . .
O15 C5 C6 119.4(9) . .
O15 C5 H5A 107.5 . .
O15 C5 H5B 107.5 . .
C6 C5 H5A 107.5 . .
C6 C5 H5B 107.5 . .
H5A C5 H5B 107.0 . .
C20 C21 H21A 109.5 . .
C20 C21 H21B 109.5 . .
C20 C21 H21C 109.5 . .
H21A C21 H21B 109.5 . .
H21A C21 H21C 109.5 . .
H21B C21 H21C 109.5 . .
C24 C25 H25A 109.5 . .
C24 C25 H25B 109.5 . .
C24 C25 H25C 109.5 . .
H25A C25 H25B 109.5 . .
H25A C25 H25C 109.5 . .
H25B C25 H25C 109.5 . .
C38 N2 C26 106.8(6) . .
C38 N2 C34 110.7(7) . .
C30 N2 C38 111.9(6) . .
C30 N2 C26 110.8(6) . .
C30 N2 C34 107.5(6) . .
C34 N2 C26 109.1(6) . .
N2 C38 H38A 108.5 . .
N2 C38 H38B 108.5 . .
H38A C38 H38B 107.5 . .
C39 C38 N2 115.2(8) . .
C39 C38 H38A 108.5 . .
C39 C38 H38B 108.5 . .
H27A C27 H27B 108.1 . .
C26 C27 H27A 109.5 . .
C26 C27 H27B 109.5 . .
C26 C27 C28 110.5(10) . .
C28 C27 H27A 109.5 . .
C28 C27 H27B 109.5 . .
N2 C26 H26A 108.9 . .
N2 C26 H26B 108.9 . .
C27 C26 N2 113.5(8) . .
C27 C26 H26A 108.9 . .
C27 C26 H26B 108.9 . .
H26A C26 H26B 107.7 . .
C27 C28 H28A 109.5 . .
C27 C28 H28B 109.6 . .
H28A C28 H28B 108.1 . .
C29 C28 C27 110.5(12) . .
C29 C28 H28A 109.5 . .
C29 C28 H28B 109.6 . .
C33 C32 H32A 109.0 . .
C33 C32 H32B 109.0 . .
C33 C32 C31 112.8(11) . .
H32A C32 H32B 107.8 . .
C31 C32 H32A 109.0 . .
C31 C32 H32B 109.0 . .
N2 C30 H30A 108.2 . .
N2 C30 H30B 108.2 . .
H30A C30 H30B 107.4 . .
C31 C30 N2 116.3(7) . .
C31 C30 H30A 108.2 . .
C31 C30 H30B 108.2 . .
C32 C31 H31A 110.1 . .
C32 C31 H31B 110.1 . .
C30 C31 C32 107.8(9) . .
C30 C31 H31A 110.1 . .
C30 C31 H31B 110.1 . .
H31A C31 H31B 108.5 . .
C28 C29 H29A 109.5 . .
C28 C29 H29B 109.5 . .
C28 C29 H29C 109.5 . .
H29A C29 H29B 109.5 . .
H29A C29 H29C 109.5 . .
H29B C29 H29C 109.5 . .
N2 C34 H34A 109.0 . .
N2 C34 H34B 108.9 . .
H34A C34 H34B 107.8 . .
C35 C34 N2 113.1(7) . .
C35 C34 H34A 109.0 . .
C35 C34 H34B 108.9 . .
H36A C36 H36B 107.8 . .
C37 C36 H36A 109.1 . .
C37 C36 H36B 109.1 . .
C37 C36 C35 112.5(12) . .
C35 C36 H36A 109.1 . .
C35 C36 H36B 109.1 . .
H41A C41 H41B 109.5 . .
H41A C41 H41C 109.5 . .
H41B C41 H41C 109.5 . .
C40 C41 H41A 109.5 . .
C40 C41 H41B 109.5 . .
C40 C41 H41C 109.4 . .
C38 C39 H39A 109.8 . .
C38 C39 H39B 109.8 . .
C38 C39 C40 109.4(10) . .
H39A C39 H39B 108.2 . .
C40 C39 H39A 109.8 . .
C40 C39 H39B 109.8 . .
C36 C37 H37A 109.5 . .
C36 C37 H37B 109.4 . .
C36 C37 H37C 109.5 . .
H37A C37 H37B 109.5 . .
H37A C37 H37C 109.5 . .
H37B C37 H37C 109.5 . .
C41 C40 C39 111.2(13) . .
C41 C40 H40A 109.3 . .
C41 C40 H40B 109.5 . .
C39 C40 H40A 109.4 . .
C39 C40 H40B 109.4 . .
H40A C40 H40B 108.0 . .
C34 C35 C36 109.8(10) . .
C34 C35 H35A 109.7 . .
C34 C35 H35B 109.7 . .
C36 C35 H35A 109.7 . .
C36 C35 H35B 109.7 . .
H35A C35 H35B 108.2 . .
H20A O20 H20B 109.5(16) . .

loop_
_geom_bond_atom_site_label_1
_geom_bond_atom_site_label_2
_geom_bond_distance
_geom_bond_site_symmetry_2
Cr1 O1 1.989(6) .
Cr1 O14 1.945(4) .
Cr1 O14 1.945(4) 8_565
Cr1 O4 1.969(4) .
Cr1 O4 1.969(4) 8_565
Cr1 O13 1.952(7) .
Mo3 O1 2.294(4) .
Mo3 O14 2.345(5) .
Mo3 O2 1.703(6) .
Mo3 O12 1.934(4) .
Mo3 O3 1.911(5) .
Mo3 O11 1.696(6) .
Mo1 O8 1.694(6) .
Mo1 O4 2.342(5) .
Mo1 O13 2.346(5) .
Mo1 O6 1.928(3) .
Mo1 O9 1.917(5) .
Mo1 O7 1.705(6) .
Mo2 O14 2.362(5) .
Mo2 O4 2.316(4) .
Mo2 O9 1.942(6) .
Mo2 O3 1.934(6) .
Mo2 O10 1.697(6) .
Mo2 O5 1.716(6) .
O1 Mo3 2.294(4) 8_565
O1 H1 1.0000 .
O14 C1 1.401(9) .
O4 H4 1.0000 .
O13 Mo1 2.346(5) 8_565
O13 C2 1.469(12) .
O12 Mo3 1.934(4) 8_565
O6 Mo1 1.928(3) 8_565
C3 C2 1.546(14) .
C3 C1 1.624(10) .
C3 C1 1.624(10) 8_565
C3 C4 1.561(11) 8_565
C3 C4 1.561(11) .
C2 H2A 0.9900 .
C2 H2B 0.9900 .
C1 H1A 0.9900 .
C1 H1B 0.9900 .
C10 H10A 0.9900 .
C10 H10B 0.9900 .
C10 C11 1.528(12) .
C10 N1 1.518(14) .
C22 H22A 0.9900 .
C22 H22B 0.9900 .
C22 C23 1.548(12) .
C22 N1 1.502(15) .
C24 H24A 0.9900 .
C24 H24B 0.9900 .
C24 C23 1.524(12) .
C24 C25 1.536(14) .
C19 H19A 0.9900 .
C19 H19B 0.9900 .
C19 C18 1.521(12) .
C19 C20 1.536(13) .
C15 H15A 0.9900 .
C15 H15B 0.9900 .
C15 C14 1.514(12) .
C15 C16 1.531(12) .
C23 H23A 0.9900 .
C23 H23B 0.9900 .
C14 H14A 0.9900 .
C14 H14B 0.9900 .
C14 N1 1.477(15) .
C16 H16A 0.9900 .
C16 H16B 0.9900 .
C16 C17 1.507(14) .
O16 H16 0.8400 .
O16 C9 1.465(13) .
C18 H18A 0.9900 .
C18 H18B 0.9900 .
C18 N1 1.533(16) .
C13 H13A 0.9800 .
C13 H13B 0.9800 .
C13 H13C 0.9800 .
C13 C12 1.527(14) .
C11 H11A 0.9900 .
C11 H11B 0.9900 .
C11 C12 1.547(13) .
C12 H12A 0.9900 .
C12 H12B 0.9900 .
O17 H17 0.8400 .
O17 C8 1.488(14) .
C9 H9A 0.9900 .
C9 H9B 0.9900 .
C9 C6 1.537(11) .
C20 H20C 0.9900 .
C20 H20D 0.9900 .
C20 C21 1.531(15) .
C17 H17A 0.9800 .
C17 H17B 0.9800 .
C17 H17C 0.9800 .
O18 H18 0.8400 .
O18 C7 1.491(15) .
C4 H4A 0.9900 .
C4 H4B 0.9900 .
C4 O15 1.424(12) .
O15 C5 1.428(10) .
C6 C8 1.530(10) .
C6 C7 1.541(11) .
C6 C5 1.500(11) .
C8 H8A 0.9900 .
C8 H8B 0.9900 .
C7 H7A 0.9900 .
C7 H7B 0.9900 .
C5 H5A 0.9900 .
C5 H5B 0.9900 .
C21 H21A 0.9800 .
C21 H21B 0.9800 .
C21 H21C 0.9800 .
C25 H25A 0.9800 .
C25 H25B 0.9800 .
C25 H25C 0.9800 .
N2 C38 1.521(9) .
N2 C26 1.537(10) .
N2 C30 1.517(9) .
N2 C34 1.533(9) .
C38 H38A 0.9900 .
C38 H38B 0.9900 .
C38 C39 1.506(12) .
C27 H27A 0.9900 .
C27 H27B 0.9900 .
C27 C26 1.497(12) .
C27 C28 1.534(13) .
C26 H26A 0.9900 .
C26 H26B 0.9900 .
C28 H28A 0.9900 .
C28 H28B 0.9900 .
C28 C29 1.513(14) .
C33 H33A 0.9800 .
C33 H33B 0.9800 .
C33 H33C 0.9800 .
C33 C32 1.482(14) .
C32 H32A 0.9900 .
C32 H32B 0.9900 .
C32 C31 1.555(13) .
C30 H30A 0.9900 .
C30 H30B 0.9900 .
C30 C31 1.515(12) .
C31 H31A 0.9900 .
C31 H31B 0.9900 .
C29 H29A 0.9800 .
C29 H29B 0.9800 .
C29 H29C 0.9800 .
C34 H34A 0.9900 .
C34 H34B 0.9900 .
C34 C35 1.515(13) .
C36 H36A 0.9900 .
C36 H36B 0.9900 .
C36 C37 1.514(14) .
C36 C35 1.525(13) .
C41 H41A 0.9800 .
C41 H41B 0.9800 .
C41 H41C 0.9800 .
C41 C40 1.519(14) .
C39 H39A 0.9900 .
C39 H39B 0.9900 .
C39 C40 1.543(14) .
C37 H37A 0.9800 .
C37 H37B 0.9800 .
C37 H37C 0.9800 .
C40 H40A 0.9900 .
C40 H40B 0.9900 .
C35 H35A 0.9900 .
C35 H35B 0.9900 .
O19 H19 0.8502 .
O20 H20A 0.850(9) .
O20 H20B 0.850(9) .

loop_
_geom_torsion_atom_site_label_1
_geom_torsion_atom_site_label_2
_geom_torsion_atom_site_label_3
_geom_torsion_atom_site_label_4
_geom_torsion
_geom_torsion_site_symmetry_1
_geom_torsion_site_symmetry_4
Cr1 O14 C1 C3 -2.3(9) . .
Cr1 O13 C2 C3 0.000(7) . .
Mo3 O14 C1 C3 125.2(6) . .
Mo1 O13 C2 C3 -126.0(3) 8_565 .
Mo1 O13 C2 C3 126.0(3) . .
Mo2 O14 C1 C3 -125.6(6) . .
O1 Cr1 O14 Mo3 -1.75(19) . .
O1 Cr1 O14 Mo2 -94.6(2) . .
O1 Cr1 O14 C1 134.1(6) . .
O1 Cr1 O4 Mo1 178.08(18) . .
O1 Cr1 O4 Mo2 83.6(2) . .
O1 Cr1 O13 Mo1 133.16(19) . 8_565
O1 Cr1 O13 Mo1 -133.16(19) . .
O1 Cr1 O13 C2 0.00(4) . .
O1 Mo3 O14 Cr1 1.61(17) . .
O1 Mo3 O14 Mo2 102.85(18) . .
O1 Mo3 O14 C1 -133.6(6) . .
O1 Mo3 O12 Mo3 -20.9(3) . 8_565
O1 Mo3 O3 Mo2 -94.8(3) . .
O14 Cr1 O1 Mo3 1.80(19) . .
O14 Cr1 O1 Mo3 -94.2(2) . 8_565
O14 Cr1 O1 Mo3 94.2(2) 8_565 .
O14 Cr1 O1 Mo3 -1.80(19) 8_565 8_565
O14 Cr1 O14 Mo3 -87.2(2) 8_565 .
O14 Cr1 O14 Mo2 -179.98(4) 8_565 .
O14 Cr1 O14 C1 48.7(6) 8_565 .
O14 Cr1 O4 Mo1 35(6) 8_565 .
O14 Cr1 O4 Mo1 92.8(2) . .
O14 Cr1 O4 Mo2 -59(6) 8_565 .
O14 Cr1 O4 Mo2 -1.6(2) . .
O14 Cr1 O13 Mo1 179.2(2) . 8_565
O14 Cr1 O13 Mo1 -179.2(2) 8_565 .
O14 Cr1 O13 Mo1 -87.1(2) . .
O14 Cr1 O13 Mo1 87.1(2) 8_565 8_565
O14 Cr1 O13 C2 46.06(14) . .
O14 Cr1 O13 C2 -46.06(14) 8_565 .
O14 Mo3 O1 Cr1 -1.58(17) . .
O14 Mo3 O1 Mo3 101.6(2) . 8_565
O14 Mo3 O12 Mo3 -93.3(4) . 8_565
O14 Mo3 O3 Mo2 -22.8(2) . .
O14 Mo2 O4 Cr1 1.44(18) . .
O14 Mo2 O4 Mo1 -101.13(18) . .
O14 Mo2 O9 Mo1 93.2(3) . .
O14 Mo2 O3 Mo3 22.7(2) . .
O8 Mo1 O4 Cr1 -30.7(7) . .
O8 Mo1 O4 Mo2 71.7(7) . .
O8 Mo1 O13 Cr1 170.3(3) . .
O8 Mo1 O13 Mo1 -86.9(3) . 8_565
O8 Mo1 O13 C2 36.1(5) . .
O8 Mo1 O6 Mo1 68.0(5) . 8_565
O8 Mo1 O9 Mo2 175.9(3) . .
O4 Cr1 O1 Mo3 -179.34(19) 8_565 .
O4 Cr1 O1 Mo3 -84.7(2) . .
O4 Cr1 O1 Mo3 179.34(19) . 8_565
O4 Cr1 O1 Mo3 84.7(2) 8_565 8_565
O4 Cr1 O14 Mo3 94.4(2) . .
O4 Cr1 O14 Mo3 -145(6) 8_565 .
O4 Cr1 O14 Mo2 122(6) 8_565 .
O4 Cr1 O14 Mo2 1.6(2) . .
O4 Cr1 O14 C1 -129.8(6) . .
O4 Cr1 O14 C1 -9(6) 8_565 .
O4 Cr1 O4 Mo1 -85.5(2) 8_565 .
O4 Cr1 O4 Mo2 179.97(4) 8_565 .
O4 Cr1 O13 Mo1 -94.0(2) . 8_565
O4 Cr1 O13 Mo1 94.0(2) 8_565 .
O4 Cr1 O13 Mo1 0.3(2) 8_565 8_565
O4 Cr1 O13 Mo1 -0.3(2) . .
O4 Cr1 O13 C2 -132.86(13) 8_565 .
O4 Cr1 O13 C2 132.86(13) . .
O4 Mo1 O13 Cr1 0.26(18) . .
O4 Mo1 O13 Mo1 103.1(2) . 8_565
O4 Mo1 O13 C2 -133.9(5) . .
O4 Mo1 O6 Mo1 -92.3(4) . 8_565
O4 Mo1 O9 Mo2 -20.8(2) . .
O4 Mo2 O14 Cr1 -1.45(18) . .
O4 Mo2 O14 Mo3 -103.56(18) . .
O4 Mo2 O14 C1 130.8(5) . .
O4 Mo2 O9 Mo1 21.0(2) . .
O4 Mo2 O3 Mo3 94.6(3) . .
O13 Cr1 O1 Mo3 47.99(17) . .
O13 Cr1 O1 Mo3 -47.99(17) . 8_565
O13 Cr1 O14 Mo3 -179.6(2) . .
O13 Cr1 O14 Mo2 87.6(2) . .
O13 Cr1 O14 C1 -43.8(6) . .
O13 Cr1 O4 Mo1 0.3(2) . .
O13 Cr1 O4 Mo2 -94.2(2) . .
O13 Mo1 O4 Cr1 -0.26(18) . .
O13 Mo1 O4 Mo2 102.19(19) . .
O13 Mo1 O6 Mo1 -21.2(4) . 8_565
O13 Mo1 O9 Mo2 -92.2(3) . .
O2 Mo3 O1 Cr1 169.7(3) . .
O2 Mo3 O1 Mo3 -87.1(3) . 8_565
O2 Mo3 O14 Cr1 -28.6(8) . .
O2 Mo3 O14 Mo2 72.7(8) . .
O2 Mo3 O14 C1 -163.7(8) . .
O2 Mo3 O12 Mo3 69.3(4) . 8_565
O2 Mo3 O3 Mo2 172.0(3) . .
O12 Mo3 O1 Cr1 -87.9(3) . .
O12 Mo3 O1 Mo3 15.3(2) . 8_565
O12 Mo3 O14 Cr1 75.0(2) . .
O12 Mo3 O14 Mo2 176.2(2) . .
O12 Mo3 O14 C1 -60.2(6) . .
O12 Mo3 O3 Mo2 -59.2(6) . .
O6 Mo1 O4 Cr1 73.1(2) . .
O6 Mo1 O4 Mo2 175.6(2) . .
O6 Mo1 O13 Cr1 -87.9(3) . .
O6 Mo1 O13 Mo1 14.9(3) . 8_565
O6 Mo1 O13 C2 137.9(6) . .
O6 Mo1 O9 Mo2 -58.0(6) . .
O9 Mo1 O4 Cr1 -87.6(2) . .
O9 Mo1 O4 Mo2 14.87(18) . .
O9 Mo1 O13 Cr1 73.4(2) . .
O9 Mo1 O13 Mo1 176.2(3) . 8_565
O9 Mo1 O13 C2 -60.8(5) . .
O9 Mo1 O6 Mo1 -57.0(7) . 8_565
O9 Mo2 O14 Cr1 -74.9(2) . .
O9 Mo2 O14 Mo3 -177.0(2) . .
O9 Mo2 O14 C1 57.3(5) . .
O9 Mo2 O4 Cr1 87.9(2) . .
O9 Mo2 O4 Mo1 -14.66(18) . .
O9 Mo2 O3 Mo3 57.2(5) . .
O3 Mo3 O1 Cr1 72.0(2) . .
O3 Mo3 O1 Mo3 175.3(2) . 8_565
O3 Mo3 O14 Cr1 -85.4(2) . .
O3 Mo3 O14 Mo2 15.80(18) . .
O3 Mo3 O14 C1 139.4(6) . .
O3 Mo3 O12 Mo3 -58.4(6) . 8_565
O3 Mo2 O14 Cr1 86.4(2) . .
O3 Mo2 O14 Mo3 -15.68(18) . .
O3 Mo2 O14 C1 -141.3(5) . .
O3 Mo2 O4 Cr1 -71.2(2) . .
O3 Mo2 O4 Mo1 -173.8(2) . .
O3 Mo2 O9 Mo1 60.3(5) . .
O7 Mo1 O4 Cr1 171.8(2) . .
O7 Mo1 O4 Mo2 -85.7(2) . .
O7 Mo1 O13 Cr1 -24.8(8) . .
O7 Mo1 O13 Mo1 78.0(7) . 8_565
O7 Mo1 O13 C2 -159.0(7) . .
O7 Mo1 O6 Mo1 175.8(4) . 8_565
O7 Mo1 O9 Mo2 68.8(4) . .
O11 Mo3 O1 Cr1 -28.6(7) . .
O11 Mo3 O1 Mo3 74.6(7) . 8_565
O11 Mo3 O14 Cr1 172.4(3) . .
O11 Mo3 O14 Mo2 -86.4(2) . .
O11 Mo3 O14 C1 37.2(6) . .
O11 Mo3 O12 Mo3 177.0(4) . 8_565
O11 Mo3 O3 Mo2 64.3(4) . .
O10 Mo2 O14 Cr1 -172.6(3) . .
O10 Mo2 O14 Mo3 85.3(3) . .
O10 Mo2 O14 C1 -40.4(6) . .
O10 Mo2 O4 Cr1 31.2(9) . .
O10 Mo2 O4 Mo1 -71.4(8) . .
O10 Mo2 O9 Mo1 -174.2(3) . .
O10 Mo2 O3 Mo3 -67.5(3) . .
O5 Mo2 O14 Cr1 25.4(9) . .
O5 Mo2 O14 Mo3 -76.7(8) . .
O5 Mo2 O14 C1 157.6(8) . .
O5 Mo2 O4 Cr1 -169.6(3) . .
O5 Mo2 O4 Mo1 87.8(3) . .
O5 Mo2 O9 Mo1 -66.5(3) . .
O5 Mo2 O3 Mo3 -175.0(3) . .
C3 C4 O15 C5 135.2(14) . .
C2 C3 C1 O14 65.5(9) . .
C2 C3 C4 O15 -56.8(10) . .
C1 C3 C2 O13 62.2(5) 8_565 .
C1 C3 C2 O13 -62.2(5) . .
C1 C3 C1 O14 -59.1(11) 8_565 .
C1 C3 C4 O15 -173.3(10) . .
C1 C3 C4 O15 67.0(12) 8_565 .
C10 C11 C12 C13 80.8(12) . .
C19 C18 N1 C10 -55.8(14) . .
C19 C18 N1 C22 -178.7(10) . .
C19 C18 N1 C14 57.2(12) . .
C15 C14 N1 C10 179.2(10) . .
C15 C14 N1 C22 -58.0(15) . .
C15 C14 N1 C18 64.1(12) . .
C23 C22 N1 C10 63.6(12) . .
C23 C22 N1 C14 -53.8(14) . .
C23 C22 N1 C18 -177.3(9) . .
C14 C15 C16 C17 179.6(10) . .
C16 C15 C14 N1 -173.8(11) . .
O16 C9 C6 C8 42.5(13) . .
O16 C9 C6 C7 159.9(10) . .
O16 C9 C6 C5 -79.6(12) . .
C18 C19 C20 C21 -168.1(12) . .
C11 C10 N1 C22 57.1(12) . .
C11 C10 N1 C14 179.3(10) . .
C11 C10 N1 C18 -62.8(13) . .
N1 C10 C11 C12 -176.3(10) . .
N1 C22 C23 C24 -178.7(10) . .
C9 C6 C8 O17 22.5(18) . .
C9 C6 C7 O18 -84.0(16) . .
C9 C6 C5 O15 -92.9(12) . .
C20 C19 C18 N1 175.0(11) . .
C4 C3 C2 O13 -171.8(5) . .
C4 C3 C2 O13 171.8(5) 8_565 .
C4 C3 C1 O14 -173.5(7) 8_565 .
C4 C3 C1 O14 178.2(7) . .
C4 C3 C4 O15 35.5(10) 8_565 .
C4 O15 C5 C6 40(2) . .
C8 C6 C7 O18 32.9(18) . .
C8 C6 C5 O15 146.5(11) . .
C7 C6 C8 O17 -93.6(17) . .
C7 C6 C5 O15 25.5(14) . .
C5 C6 C8 O17 144.7(16) . .
C5 C6 C7 O18 155.0(15) . .
C25 C24 C23 C22 174.1(11) . .
N2 C38 C39 C40 -173.6(10) . .
N2 C30 C31 C32 177.1(10) . .
N2 C34 C35 C36 165.1(9) . .
C38 N2 C26 C27 -174.1(8) . .
C38 N2 C30 C31 50.1(11) . .
C38 N2 C34 C35 -67.1(10) . .
C38 C39 C40 C41 -145.3(16) . .
C26 N2 C38 C39 -177.7(9) . .
C26 N2 C30 C31 -68.9(11) . .
C26 N2 C34 C35 50.1(10) . .
C26 C27 C28 C29 -115.3(18) . .
C28 C27 C26 N2 169.2(8) . .
C33 C32 C31 C30 -163.4(14) . .
C30 N2 C38 C39 60.9(11) . .
C30 N2 C26 C27 -52.0(10) . .
C30 N2 C34 C35 170.4(9) . .
C34 N2 C38 C39 -59.0(11) . .
C34 N2 C26 C27 66.2(9) . .
C34 N2 C30 C31 171.9(9) . .
C37 C36 C35 C34 127.1(18) . .

loop_
_platon_squeeze_void_nr
_platon_squeeze_void_average_x
_platon_squeeze_void_average_y
_platon_squeeze_void_average_z
_platon_squeeze_void_volume
_platon_squeeze_void_count_electrons
_platon_squeeze_void_content
1 0.000 0.000 0.000 75 12 ' '
2 0.000 0.500 0.000 75 12 ' '
3 0.862 0.250 0.216 167 45 ' '
4 0.362 0.250 0.284 167 51 ' '
5 0.500 0.500 0.500 75 12 ' '
6 0.500 1.000 0.500 75 12 ' '
7 0.638 0.750 0.716 167 45 ' '
8 0.138 0.750 0.784 167 51 ' '
